data_4116706
loop_
_publ_author_name
'P. James Daff'
'Peter Legzdins'
'Steven J. Rettig'

_publ_contact_author_address
;
University of British Columbia
Department of Chemistry
2036 Main Mall
Vancouver, BC V6T 1Z1
Canada
;
_publ_contact_author_email ' legzdins@chem.ubc.ca '
_publ_contact_author_fax ' 604-822-2847 '
_publ_contact_author_name ' Peter Legzdins '
_publ_contact_author_phone ' 604-822-2471 '
_publ_section_title
;
 The First Nitrosyl Complexes of Niobium and Tantalum
;
_journal_name_full 'Journal of the American Chemical Society'
_journal_page_first 2688
_journal_page_last 2689
_journal_paper_doi 10.1021/ja9738079
_journal_volume 120
_journal_year 1998
_chemical_formula_moiety 'C15 H33 N Nb O3 P3 Si '
_chemical_formula_sum 'C15 H33 N Nb O3 P3 Si'
_chemical_formula_weight 489.34
_space_group_IT_number 62
_symmetry_cell_setting orthorhombic
_symmetry_Int_Tables_number 62
_symmetry_space_group_name_Hall '-P 2ac 2n'
_symmetry_space_group_name_H-M 'P n m a'
_audit_creation_date 1997-11-25
_audit_creation_method 'by teXsan v1.8'
_audit_update_record
;
nonsense geometrical parameters between disorder components have not
been edited out
;
_cell_angle_alpha 90
_cell_angle_beta 90
_cell_angle_gamma 90
_cell_formula_units_Z 4
_cell_length_a 16.5158(10)
_cell_length_b 13.6408(8)
_cell_length_c 10.426(2)
_cell_measurement_reflns_used 0
_cell_measurement_temperature 180.2
_cell_measurement_theta_max 0.0
_cell_measurement_theta_min 0.0
_cell_volume 2348.9(5)
_computing_cell_refinement 'd*TREK (MSC, 1997)'
_computing_data_collection 'd*TREK (MSC, 1997)'
_computing_data_reduction 'teXsan (MSC, 1992-1997)'
_computing_publication_material 'teXsan (MSC, 1992-1997)'
_computing_structure_refinement 'teXsan (MSC, 1992-1997)'
_computing_structure_solution
;
SIR92 (Altomare, et. al. 1993)
;
_diffrn_ambient_temperature 180.2
_diffrn_measurement_device_type 'Rigaku/ADSC CCD'
_diffrn_orient_matrix_UB_11 0.00000
_diffrn_orient_matrix_UB_12 0.00000
_diffrn_orient_matrix_UB_13 0.00000
_diffrn_orient_matrix_UB_21 0.00000
_diffrn_orient_matrix_UB_22 0.00000
_diffrn_orient_matrix_UB_23 0.00000
_diffrn_orient_matrix_UB_31 0.00000
_diffrn_orient_matrix_UB_32 0.00000
_diffrn_orient_matrix_UB_33 0.00000
_diffrn_radiation_detector CCD
_diffrn_radiation_monochromator graphite
_diffrn_radiation_source 'X-ray tube'
_diffrn_radiation_type 'Mo K\a'
_diffrn_radiation_wavelength 0.7107
_diffrn_reflns_av_R_equivalents 0.02794
_diffrn_reflns_av_sigmaI/netI 0.100
_diffrn_reflns_limit_h_max 22
_diffrn_reflns_limit_h_min -19
_diffrn_reflns_limit_k_max 19
_diffrn_reflns_limit_k_min -15
_diffrn_reflns_limit_l_max 14
_diffrn_reflns_limit_l_min -11
_diffrn_reflns_number 16225
_diffrn_reflns_reduction_process 'Lp corrections applied'
_diffrn_reflns_theta_max 30.06
_diffrn_reflns_theta_min 1.93
_diffrn_standards_decay_% 0.00
_diffrn_standards_interval_count 0
_diffrn_standards_number 0
_exptl_absorpt_coefficient_mu 0.780
_exptl_absorpt_correction_T_max 1.000
_exptl_absorpt_correction_T_min 0.921
_exptl_crystal_colour dark
_exptl_crystal_density_diffrn 1.384
_exptl_crystal_description prism
_exptl_crystal_F_000 1016.00
_exptl_crystal_size_max 0.40
_exptl_crystal_size_mid 0.35
_exptl_crystal_size_min 0.25
_refine_diff_density_max 2.89
_refine_diff_density_min -2.22
_refine_ls_extinction_method none
_refine_ls_goodness_of_fit_all 2.225
_refine_ls_goodness_of_fit_ref 2.220
_refine_ls_hydrogen_treatment noref
_refine_ls_matrix_type full
_refine_ls_number_constraints 43
_refine_ls_number_parameters 155
_refine_ls_number_reflns 3474
_refine_ls_number_restraints 0
_refine_ls_R_factor_all 0.0980
_refine_ls_shift/su_max 0.0120
_refine_ls_shift/su_mean 0.0040
_refine_ls_structure_factor_coef Fsqd
_refine_ls_weighting_details 'w = 1/[\s^2^(Fo^2)]'
_refine_ls_weighting_scheme sigma
_refine_ls_wR_factor_all 0.0717
_reflns_number_gt 3474
_reflns_number_total 3474
_reflns_threshold_expression I>0\s(I)
_cod_data_source_file ja9738079_1.cif
_cod_data_source_block compound_3
_cod_original_cell_volume 2348.8(6)
_cod_original_sg_symbol_H-M 'P n m a '
_cod_original_formula_sum 'C15 H33 N Nb O3 P3 Si '
_cod_database_code 4116706

loop_
_symmetry_equiv_pos_as_xyz
'   +x,   +y,   +z'
1/2+x,1/2-y,1/2-z
'   -x,1/2+y,   -z'
'1/2-x,   -y,1/2+z'
'   -x,   -y,   -z'
1/2-x,1/2+y,1/2+z
'   +x,1/2-y,   +z'
'1/2+x,   +y,1/2-z'

loop_
_atom_site_label
_atom_site_fract_x
_atom_site_fract_y
_atom_site_fract_z
_atom_site_U_iso_or_equiv
_atom_site_occupancy
_atom_site_refinement_flags
_atom_site_adp_type
_atom_site_calc_flag
Nb(1) 0.23989(3) 0.2500 0.20785(4) 0.02210(12) 0.500 ST Uani d
P(1) 0.20952(9) 0.2500 0.45036(13) 0.0387(4) 0.500 ST Uani d
P(2) 0.35141(7) 0.37992(8) 0.26793(9) 0.0440(3) 1.000 . Uani d
Si(1) 0.39594(8) 0.2500 0.50812(12) 0.0274(4) 0.500 ST Uani d
O(1) 0.2748(3) 0.2500 -0.0989(3) 0.081(2) 0.500 ST Uani d
O(2) 0.1165(3) 0.4191(3) 0.1554(3) 0.111(2) 1.000 . Uani d
N(1) 0.2662(3) 0.2500 0.0113(4) 0.065(2) 0.500 ST Uani d
C(1) 0.2944(4) 0.2907(5) 0.5633(6) 0.029(2) 0.500 . Uani d
C(2a) 0.1684(8) 0.352(2) 0.518(2) 0.074(5) 0.500 . Uani d
C(2) 0.1326(7) 0.3502(14) 0.4950(12) 0.053(4) 0.500 . Uani d
C(3) 0.4333(6) 0.3395(8) 0.3829(7) 0.049(3) 0.500 . Uani d
C(3a) 0.3907(6) 0.3763(7) 0.4343(8) 0.041(3) 0.500 . Uani d
C(4a) 0.4340(9) 0.3929(12) 0.1662(12) 0.099(6) 0.500 . Uani d
C(4) 0.4212(9) 0.4137(10) 0.1248(10) 0.048(4) 0.500 . Uani d
C(5a) 0.2928(8) 0.5077(8) 0.2771(12) 0.058(4) 0.500 . Uiso d
C(5) 0.3289(8) 0.4941(6) 0.3197(10) 0.052(3) 0.500 . Uani d
C(6) 0.4654(3) 0.2500 0.6519(5) 0.037(2) 0.500 ST Uani d
C(7) 0.4502(3) 0.3408(3) 0.7345(4) 0.0520(14) 1.000 . Uani d
C(8) 0.5553(3) 0.2500 0.6078(5) 0.067(2) 0.500 ST Uani d
C(9) 0.1627(3) 0.3535(4) 0.1743(3) 0.0480(14) 1.000 . Uani d
H(1) 0.2941 0.3624 0.5687 0.035 0.500 . Uiso d
H(2) 0.2842 0.2629 0.6484 0.035 0.500 S Uiso d
H(3a) 0.1185 0.3336 0.5642 0.088 0.500 . Uiso d
H(3) 0.1296 0.3566 0.5882 0.065 0.500 . Uiso d
H(4a) 0.1551 0.3995 0.4513 0.088 0.500 . Uiso d
H(4) 0.1503 0.4133 0.4579 0.065 0.500 . Uiso d
H(5a) 0.2071 0.3808 0.5780 0.088 0.500 . Uiso d
H(5) 0.0792 0.3329 0.4608 0.065 0.500 . Uiso d
H(6a) 0.3552 0.4169 0.4879 0.049 0.500 . Uiso d
H(6) 0.4768 0.3083 0.3336 0.058 0.500 . Uiso d
H(7a) 0.4454 0.4046 0.4346 0.049 0.500 . Uiso d
H(7) 0.4543 0.3978 0.4267 0.058 0.500 . Uiso d
H(8a) 0.4237 0.3571 0.0863 0.122 0.500 . Uiso d
H(8) 0.4419 0.3535 0.0851 0.057 0.500 . Uiso d
H(9a) 0.4825 0.3663 0.2078 0.122 0.500 . Uiso d
H(9) 0.3903 0.4513 0.0614 0.057 0.500 . Uiso d
H(10a) 0.4423 0.4625 0.1470 0.122 0.500 . Uiso d
H(10) 0.4668 0.4532 0.1558 0.057 0.500 . Uiso d
H(11a) 0.2496 0.5087 0.2127 0.072 0.500 . Uiso d
H(11) 0.3660 0.5122 0.3891 0.064 0.500 . Uiso d
H(12a) 0.3315 0.5608 0.2595 0.072 0.500 . Uiso d
H(12) 0.3346 0.5408 0.2493 0.064 0.500 . Uiso d
H(13a) 0.2698 0.5156 0.3621 0.072 0.500 . Uiso d
H(13) 0.2731 0.4955 0.3520 0.064 0.500 . Uiso d
H(14) 0.4857 0.3391 0.8098 0.063 1.000 . Uiso c
H(15) 0.4617 0.3999 0.6842 0.063 1.000 . Uiso c
H(16) 0.3936 0.3417 0.7623 0.063 1.000 . Uiso c
H(17) 0.5908 0.2500 0.6832 0.081 0.500 S Uiso d
H(18) 0.5662 0.3092 0.5575 0.081 1.000 . Uiso c

loop_
_atom_site_aniso_label
_atom_site_aniso_U_11
_atom_site_aniso_U_22
_atom_site_aniso_U_33
_atom_site_aniso_U_12
_atom_site_aniso_U_13
_atom_site_aniso_U_23
Nb(1) 0.0144(3) 0.0353(3) 0.0166(2) 0.0000 -0.0015(2) 0.0000
P(1) 0.0139(7) 0.0836(14) 0.0185(6) 0.0000 0.0000(6) 0.0000
P(2) 0.0634(8) 0.0379(7) 0.0306(6) -0.0261(6) -0.0137(5) 0.0115(5)
Si(1) 0.0151(8) 0.0477(11) 0.0193(6) 0.0000 -0.0046(6) 0.0000
O(1) 0.076(4) 0.152(5) 0.015(2) 0.0000 0.014(2) 0.0000
O(2) 0.104(4) 0.153(4) 0.075(3) 0.089(3) -0.024(3) -0.019(3)
N(1) 0.045(3) 0.122(5) 0.029(2) 0.0000 0.005(3) 0.0000
C(1) 0.041(4) 0.033(5) 0.013(3) 0.011(3) -0.006(3) -0.007(3)
C(2a) 0.052(10) 0.106(12) 0.063(8) 0.033(11) -0.021(7) -0.024(7)
C(2) 0.040(8) 0.093(10) 0.025(5) 0.007(10) 0.015(6) -0.022(6)
C(3) 0.045(6) 0.081(8) 0.020(4) -0.017(6) -0.008(4) -0.005(4)
C(3a) 0.048(7) 0.035(6) 0.040(5) -0.019(5) -0.029(5) 0.008(4)
C(4a) 0.070(9) 0.17(2) 0.059(8) -0.104(10) -0.048(6) 0.073(8)
C(4) 0.071(9) 0.038(7) 0.036(6) 0.001(5) 0.021(7) 0.001(6)
C(5) 0.079(8) 0.018(6) 0.059(6) -0.028(6) 0.006(6) 0.006(4)
C(6) 0.013(3) 0.065(5) 0.032(3) 0.0000 -0.004(2) 0.0000
C(7) 0.042(3) 0.081(4) 0.033(2) 0.000(3) -0.015(2) -0.016(2)
C(8) 0.014(3) 0.163(7) 0.025(3) 0.0000 -0.008(3) 0.0000
C(9) 0.035(3) 0.082(4) 0.026(2) 0.027(3) -0.010(2) -0.015(2)

loop_
_atom_type_symbol
_atom_type_oxidation_number
_atom_type_number_in_cell
_atom_type_scat_dispersion_real
_atom_type_scat_dispersion_imag
_atom_type_scat_source
C 0 60 0.002 0.002
;International Tables for Crystallography
(1992, Vol. C, Tables 4.2.6.8 and 6.1.1.1)
;
H 0 132 0.000 0.000
;International Tables for Crystallography
(1992, Vol. C, Table 6.1.1.2)
;
N 0 4 0.004 0.003
;International Tables for Crystallography
(1992, Vol. C, Tables 4.2.6.8 and 6.1.1.1)
;
Nb 0 4 -2.197 0.621
;International Tables for Crystallography
(1992, Vol. C, Tables 4.2.6.8 and 6.1.1.1)
;
O 0 12 0.008 0.006
;International Tables for Crystallography
(1992, Vol. C, Tables 4.2.6.8 and 6.1.1.1)
;
P 0 12 0.090 0.095
;International Tables for Crystallography
(1992, Vol. C, Tables 4.2.6.8 and 6.1.1.1)
;
Si 0 4 0.072 0.071
;International Tables for Crystallography
(1992, Vol. C, Tables 4.2.6.8 and 6.1.1.1)
;

loop_
_geom_angle_atom_site_label_1
_geom_angle_atom_site_label_2
_geom_angle_atom_site_label_3
_geom_angle
_geom_angle_site_symmetry_1
_geom_angle_site_symmetry_3
_geom_angle_publ_flag
P(1) Nb(1) P(2) 84.42(3) . . yes
P(1) Nb(1) P(2) 84.42(3) . 7 yes
P(1) Nb(1) N(1) 179.24(15) . . yes
P(1) Nb(1) C(9) 92.80(11) . . yes
P(1) Nb(1) C(9) 92.80(11) . 7 yes
P(2) Nb(1) P(2) 84.66(5) . 7 yes
P(2) Nb(1) N(1) 95.02(11) . . yes
P(2) Nb(1) C(9) 90.74(14) . . yes
P(2) Nb(1) C(9) 174.83(12) . 7 yes
P(2) Nb(1) N(1) 95.02(11) 7 . yes
P(2) Nb(1) C(9) 174.83(12) 7 . yes
P(2) Nb(1) C(9) 90.74(14) 7 7 yes
N(1) Nb(1) C(9) 87.72(14) . . yes
N(1) Nb(1) C(9) 87.72(14) . 7 yes
C(9) Nb(1) C(9) 93.7(3) . 7 yes
Nb(1) P(1) C(1) 117.4(2) . . yes
Nb(1) P(1) C(1) 117.4(2) . 7 yes
Nb(1) P(1) C(2a) 118.8(7) . . yes
Nb(1) P(1) C(2a) 118.8(7) . 7 yes
Nb(1) P(1) C(2) 111.5(4) . . yes
Nb(1) P(1) C(2) 111.5(4) . 7 yes
C(1) P(1) C(1) 33.7(4) . 7 yes
C(1) P(1) C(2a) 78.6(5) . . yes
C(1) P(1) C(2a) 106.1(5) . 7 yes
C(1) P(1) C(2) 97.4(4) . . yes
C(1) P(1) C(2) 122.8(4) . 7 yes
C(1) P(1) C(2a) 106.1(5) 7 . yes
C(1) P(1) C(2a) 78.6(5) 7 7 yes
C(1) P(1) C(2) 122.8(4) 7 . yes
C(1) P(1) C(2) 97.4(4) 7 7 yes
C(2a) P(1) C(2a) 109.9(14) . 7 yes
C(2a) P(1) C(2) 19.0(6) . . yes
C(2a) P(1) C(2) 102.6(5) . 7 yes
C(2a) P(1) C(2) 102.6(5) 7 . yes
C(2a) P(1) C(2) 19.0(6) 7 7 yes
C(2) P(1) C(2) 90.6(10) . 7 yes
Nb(1) P(2) C(3) 117.1(3) . . yes
Nb(1) P(2) C(3a) 116.8(3) . . yes
Nb(1) P(2) C(4a) 118.2(5) . . yes
Nb(1) P(2) C(4) 113.1(4) . . yes
Nb(1) P(2) C(5a) 105.1(4) . . yes
Nb(1) P(2) C(5) 122.9(4) . . yes
C(3) P(2) C(3a) 31.6(3) . . yes
C(3) P(2) C(4a) 81.6(5) . . yes
C(3) P(2) C(4) 97.6(5) . . yes
C(3) P(2) C(5a) 124.8(5) . . yes
C(3) P(2) C(5) 102.9(5) . . yes
C(3a) P(2) C(4a) 107.4(5) . . yes
C(3a) P(2) C(4) 121.2(5) . . yes
C(3a) P(2) C(5a) 98.5(5) . . yes
C(3a) P(2) C(5) 78.6(5) . . yes
C(4a) P(2) C(4) 16.3(7) . . yes
C(4a) P(2) C(5a) 108.7(7) . . yes
C(4a) P(2) C(5) 105.9(7) . . yes
C(4) P(2) C(5a) 96.7(5) . . yes
C(4) P(2) C(5) 99.0(5) . . yes
C(5a) P(2) C(5) 22.0(5) . . yes
C(1) Si(1) C(1) 34.7(4) . 7 yes
C(1) Si(1) C(3) 108.4(4) . . yes
C(1) Si(1) C(3) 134.5(4) . 7 yes
C(1) Si(1) C(3a) 79.2(4) . . yes
C(1) Si(1) C(3a) 110.9(4) . 7 yes
C(1) Si(1) C(6) 107.6(2) . . yes
C(1) Si(1) C(3) 134.5(4) 7 . yes
C(1) Si(1) C(3) 108.4(4) 7 7 yes
C(1) Si(1) C(3a) 110.9(4) 7 . yes
C(1) Si(1) C(3a) 79.2(4) 7 7 yes
C(1) Si(1) C(6) 107.6(2) 7 . yes
C(3) Si(1) C(3) 80.4(6) . 7 yes
C(3) Si(1) C(3a) 31.2(3) . . yes
C(3) Si(1) C(3a) 108.8(5) . 7 yes
C(3) Si(1) C(6) 110.5(3) . . yes
C(3) Si(1) C(3a) 108.8(5) 7 . yes
C(3) Si(1) C(3a) 31.2(3) 7 7 yes
C(3) Si(1) C(6) 110.5(3) 7 . yes
C(3a) Si(1) C(3a) 131.6(5) . 7 yes
C(3a) Si(1) C(6) 110.6(2) . . yes
C(3a) Si(1) C(6) 110.6(2) 7 . yes
Nb(1) N(1) O(1) 175.0(5) . . yes
P(1) C(1) Si(1) 112.6(3) . . yes
P(1) C(1) C(1) 73.1(2) . 7 yes
P(1) C(1) H(1) 108.7 . . no
P(1) C(1) H(2) 108.6 . . no
P(1) C(1) H(2) 100.5 . 7 no
Si(1) C(1) C(1) 72.6(2) . 7 yes
Si(1) C(1) H(1) 108.7 . . no
Si(1) C(1) H(2) 108.6 . . no
Si(1) C(1) H(2) 100.3 . 7 no
C(1) C(1) H(1) 176.7 7 . no
C(1) C(1) H(2) 67.2 7 . no
C(1) C(1) H(2) 51.1 7 7 no
H(1) C(1) H(2) 109.5 . . no
H(1) C(1) H(2) 125.6 . 7 no
H(2) C(1) H(2) 16.2 . 7 no
P(1) C(2a) C(2) 100.8(34) . . yes
P(1) C(2a) H(3a) 109.2 . . no
P(1) C(2a) H(3) 128.7 . . no
P(1) C(2a) H(4a) 110.1 . . no
P(1) C(2a) H(4) 120.3 . . no
P(1) C(2a) H(5a) 109.5 . . no
C(2) C(2a) H(3a) 53.1 . . no
C(2) C(2a) H(3) 71.0 . . no
C(2) C(2a) H(4a) 63.5 . . no
C(2) C(2a) H(4) 64.0 . . no
C(2) C(2a) H(5a) 149.2 . . no
H(3a) C(2a) H(3) 26.0 . . no
H(3a) C(2a) H(4a) 109.3 . . no
H(3a) C(2a) H(4) 104.4 . . no
H(3a) C(2a) H(5a) 109.2 . . no
H(3) C(2a) H(4a) 110.1 . . no
H(3) C(2a) H(4) 101.7 . . no
H(3) C(2a) H(5a) 85.2 . . no
H(4a) C(2a) H(4) 10.3 . . no
H(4a) C(2a) H(5a) 109.6 . . no
H(4) C(2a) H(5a) 103.8 . . no
P(1) C(2) C(2a) 60.2(29) . . yes
P(1) C(2) H(3a) 102.2 . . no
P(1) C(2) H(3) 109.8 . . no
P(1) C(2) H(4a) 97.9 . . no
P(1) C(2) H(4) 109.2 . . no
P(1) C(2) H(5) 109.6 . . no
C(2a) C(2) H(3a) 87.0 . . no
C(2a) C(2) H(3) 71.1 . . no
C(2a) C(2) H(4a) 77.0 . . no
C(2a) C(2) H(4) 80.6 . . no
C(2a) C(2) H(5) 168.2 . . no
H(3a) C(2) H(3) 26.3 . . no
H(3a) C(2) H(4a) 143.4 . . no
H(3a) C(2) H(4) 133.9 . . no
H(3a) C(2) H(5) 89.8 . . no
H(3) C(2) H(4a) 117.4 . . no
H(3) C(2) H(4) 109.0 . . no
H(3) C(2) H(5) 109.7 . . no
H(4a) C(2) H(4) 11.8 . . no
H(4a) C(2) H(5) 111.7 . . no
H(4) C(2) H(5) 109.5 . . no
P(2) C(3) Si(1) 113.1(5) . . yes
P(2) C(3) C(3a) 72.2(7) . . yes
P(2) C(3) H(6) 108.6 . . no
P(2) C(3) H(7a) 102.3 . . no
P(2) C(3) H(7) 108.2 . . no
Si(1) C(3) C(3a) 74.3(7) . . yes
Si(1) C(3) H(6) 108.7 . . no
Si(1) C(3) H(7a) 104.5 . . no
Si(1) C(3) H(7) 108.5 . . no
C(3a) C(3) H(6) 175.9 . . no
C(3a) C(3) H(7a) 56.5 . . no
C(3a) C(3) H(7) 66.3 . . no
H(6) C(3) H(7a) 119.6 . . no
H(6) C(3) H(7) 109.8 . . no
H(7a) C(3) H(7) 9.9 . . no
P(2) C(3a) Si(1) 114.9(5) . . yes
P(2) C(3a) C(3) 76.3(7) . . yes
P(2) C(3a) H(6a) 108.0 . . no
P(2) C(3a) H(7a) 108.4 . . no
P(2) C(3a) H(7) 105.2 . . no
Si(1) C(3a) C(3) 74.5(8) . . yes
Si(1) C(3a) H(6a) 108.0 . . no
Si(1) C(3a) H(7a) 108.3 . . no
Si(1) C(3a) H(7) 103.2 . . no
C(3) C(3a) H(6a) 172.8 . . no
C(3) C(3a) H(7a) 63.8 . . no
C(3) C(3a) H(7) 55.2 . . no
H(6a) C(3a) H(7a) 109.0 . . no
H(6a) C(3a) H(7) 117.7 . . no
H(7a) C(3a) H(7) 8.7 . . no
P(2) C(4a) C(4) 103.0(29) . . yes
P(2) C(4a) H(8a) 109.4 . . no
P(2) C(4a) H(8) 124.0 . . no
P(2) C(4a) H(9a) 109.5 . . no
P(2) C(4a) H(10a) 109.4 . . no
P(2) C(4a) H(10) 125.5 . . no
C(4) C(4a) H(8a) 62.1 . . no
C(4) C(4a) H(8) 71.0 . . no
C(4) C(4a) H(9a) 147.2 . . no
C(4) C(4a) H(10a) 53.3 . . no
C(4) C(4a) H(10) 72.5 . . no
H(8a) C(4a) H(8) 17.5 . . no
H(8a) C(4a) H(9a) 109.5 . . no
H(8a) C(4a) H(10a) 109.5 . . no
H(8a) C(4a) H(10) 114.5 . . no
H(8) C(4a) H(9a) 93.9 . . no
H(8) C(4a) H(10a) 109.1 . . no
H(8) C(4a) H(10) 106.2 . . no
H(9a) C(4a) H(10a) 109.5 . . no
H(9a) C(4a) H(10) 84.8 . . no
H(10a) C(4a) H(10) 25.4 . . no
P(2) C(4) C(4a) 60.7(24) . . yes
P(2) C(4) H(8a) 100.0 . . no
P(2) C(4) H(8) 109.4 . . no
P(2) C(4) H(9) 109.5 . . no
P(2) C(4) H(10a) 103.8 . . no
P(2) C(4) H(10) 109.5 . . no
C(4a) C(4) H(8a) 83.5 . . no
C(4a) C(4) H(8) 76.5 . . no
C(4a) C(4) H(9) 170.1 . . no
C(4a) C(4) H(10a) 92.0 . . no
C(4a) C(4) H(10) 74.6 . . no
H(8a) C(4) H(8) 17.7 . . no
H(8a) C(4) H(9) 100.2 . . no
H(8a) C(4) H(10a) 149.8 . . no
H(8a) C(4) H(10) 126.9 . . no
H(8) C(4) H(9) 109.5 . . no
H(8) C(4) H(10a) 132.7 . . no
H(8) C(4) H(10) 109.3 . . no
H(9) C(4) H(10a) 89.3 . . no
H(9) C(4) H(10) 109.6 . . no
H(10a) C(4) H(10) 25.5 . . no
P(2) C(5a) C(5) 55.8(12) . . yes
P(2) C(5a) H(11a) 109.4 . . no
P(2) C(5a) H(12a) 108.7 . . no
P(2) C(5a) H(12) 93.0 . . no
P(2) C(5a) H(13a) 109.3 . . no
P(2) C(5a) H(13) 93.3 . . no
C(5) C(5a) H(11a) 165.2 . . no
C(5) C(5a) H(12a) 77.4 . . no
C(5) C(5a) H(12) 72.8 . . no
C(5) C(5a) H(13a) 78.6 . . no
C(5) C(5a) H(13) 73.9 . . no
H(11a) C(5a) H(12a) 109.5 . . no
H(11a) C(5a) H(12) 109.9 . . no
H(11a) C(5a) H(13a) 109.8 . . no
H(11a) C(5a) H(13) 110.3 . . no
H(12a) C(5a) H(12) 17.2 . . no
H(12a) C(5a) H(13a) 110.1 . . no
H(12a) C(5a) H(13) 123.9 . . no
H(12) C(5a) H(13a) 123.8 . . no
H(12) C(5a) H(13) 134.4 . . no
H(13a) C(5a) H(13) 17.5 . . no
P(2) C(5) C(5a) 102.2(14) . . yes
P(2) C(5) H(11) 109.3 . . no
P(2) C(5) H(12a) 124.7 . . no
P(2) C(5) H(12) 109.9 . . no
P(2) C(5) H(13a) 124.3 . . no
P(2) C(5) H(13) 109.6 . . no
C(5a) C(5) H(11) 148.5 . . no
C(5a) C(5) H(12a) 60.1 . . no
C(5a) C(5) H(12) 58.7 . . no
C(5a) C(5) H(13a) 58.9 . . no
C(5a) C(5) H(13) 57.6 . . no
H(11) C(5) H(12a) 100.8 . . no
H(11) C(5) H(12) 109.3 . . no
H(11) C(5) H(13a) 100.8 . . no
H(11) C(5) H(13) 109.2 . . no
H(12a) C(5) H(12) 14.8 . . no
H(12a) C(5) H(13a) 92.4 . . no
H(12a) C(5) H(13) 102.4 . . no
H(12) C(5) H(13a) 102.2 . . no
H(12) C(5) H(13) 109.6 . . no
H(13a) C(5) H(13) 14.8 . . no
Si(1) C(6) C(7) 110.3(3) . . yes
Si(1) C(6) C(7) 110.3(3) . 7 yes
Si(1) C(6) C(8) 110.2(3) . . yes
C(7) C(6) C(7) 108.2(5) . 7 yes
C(7) C(6) C(8) 108.9(3) . . yes
C(7) C(6) C(8) 108.9(3) 7 . yes
C(6) C(7) H(14) 109.5 . . no
C(6) C(7) H(15) 109.5 . . no
C(6) C(7) H(16) 109.5 . . no
H(14) C(7) H(15) 109.5 . . no
H(14) C(7) H(16) 109.5 . . no
H(15) C(7) H(16) 109.5 . . no
C(6) C(8) H(17) 109.4 . . no
C(6) C(8) H(18) 109.5 . . no
C(6) C(8) H(18) 109.5 . 7 no
H(17) C(8) H(18) 108.7 . . no
H(17) C(8) H(18) 108.7 . 7 no
H(18) C(8) H(18) 111.1 . 7 no
Nb(1) C(9) O(2) 178.1(4) . . yes

loop_
_geom_bond_atom_site_label_1
_geom_bond_atom_site_label_2
_geom_bond_distance
_geom_bond_site_symmetry_2
_geom_bond_publ_flag
Nb(1) P(1) 2.5777(14) . yes
Nb(1) P(2) 2.6316(11) . yes
Nb(1) P(2) 2.6316(11) 7 yes
Nb(1) N(1) 2.094(5) . yes
Nb(1) C(9) 1.935(5) . yes
Nb(1) C(9) 1.935(5) 7 yes
P(1) C(1) 1.913(7) . yes
P(1) C(1) 1.913(7) 7 yes
P(1) C(2a) 1.70(2) . yes
P(1) C(2a) 1.70(2) 7 yes
P(1) C(2) 1.923(15) . yes
P(1) C(2) 1.923(15) 7 yes
P(2) C(3) 1.890(9) . yes
P(2) C(3a) 1.852(7) . yes
P(2) C(4a) 1.737(15) . yes
P(2) C(4) 1.941(11) . yes
P(2) C(5a) 1.996(11) . yes
P(2) C(5) 1.689(9) . yes
Si(1) C(1) 1.857(7) . yes
Si(1) C(1) 1.857(7) 7 yes
Si(1) C(3) 1.892(9) . yes
Si(1) C(3) 1.892(9) 7 yes
Si(1) C(3a) 1.890(8) . yes
Si(1) C(3a) 1.890(8) 7 yes
Si(1) C(6) 1.888(5) . yes
O(1) N(1) 1.158(5) . yes
O(2) C(9) 1.191(5) . yes
C(1) C(1) 1.109(13) 7 yes
C(1) H(1) 0.98 . no
C(1) H(2) 0.98 . no
C(1) H(2) 1.16 7 no
C(2a) C(2) 0.636(15) . yes
C(2a) H(3a) 0.99 . no
C(2a) H(3) 0.98 . no
C(2a) H(4a) 0.97 . no
C(2a) H(4) 1.08 . no
C(2a) H(5a) 0.98 . no
C(2) H(3a) 0.79 . no
C(2) H(3) 0.98 . no
C(2) H(4a) 0.89 . no
C(2) H(4) 0.99 . no
C(2) H(5) 0.98 . no
C(3) C(3a) 1.018(11) . yes
C(3) H(6) 0.98 . no
C(3) H(7a) 1.06 . no
C(3) H(7) 0.98 . no
C(3a) H(6a) 0.98 . no
C(3a) H(7a) 0.98 . no
C(3a) H(7) 1.09 . no
C(4a) C(4) 0.56(2) . yes
C(4a) H(8a) 0.98 . no
C(4a) H(8) 1.01 . no
C(4a) H(9a) 0.98 . no
C(4a) H(10a) 0.98 . no
C(4a) H(10) 0.99 . no
C(4) H(8a) 0.87 . no
C(4) H(8) 0.98 . no
C(4) H(9) 0.98 . no
C(4) H(10a) 0.79 . no
C(4) H(10) 0.98 . no
C(5a) C(5) 0.766(14) . yes
C(5a) H(11a) 0.98 . no
C(5a) H(12a) 0.98 . no
C(5a) H(12) 0.87 . no
C(5a) H(13a) 0.97 . no
C(5a) H(13) 0.86 . no
C(5) H(11) 0.98 . no
C(5) H(12a) 1.11 . no
C(5) H(12) 0.98 . no
C(5) H(13a) 1.11 . no
C(5) H(13) 0.98 . no
C(6) C(7) 1.529(5) . yes
C(6) C(7) 1.529(5) 7 yes
C(6) C(8) 1.554(8) . yes
C(7) H(14) 0.98 . no
C(7) H(15) 0.98 . no
C(7) H(16) 0.98 . no
C(8) H(17) 0.98 . no
C(8) H(18) 0.98 . no
C(8) H(18) 0.98 7 no

loop_
_geom_contact_atom_site_label_1
_geom_contact_atom_site_label_2
_geom_contact_distance
_geom_contact_site_symmetry_2
_geom_contact_publ_flag
O(1) C(1) 3.581(8) 1_554 no
O(1) C(1) 3.581(8) 7_554 no
O(1) C(7) 3.599(6) 1_554 no
O(1) C(7) 3.599(6) 7_554 no
O(2) C(3) 3.239(10) 8_455 no
O(2) C(7) 3.553(6) 4_564 no
O(2) C(4a) 3.561(14) 8_455 no
C(2a) C(5a) 3.38(2) 4_565 no
O(1) H(2) 2.6450 1_554 no
O(1) H(2) 2.6450 7_554 no
O(1) H(16) 2.7400 1_554 no
O(1) H(16) 2.7400 7_554 no
O(2) H(9a) 2.7306 8_455 no
O(2) H(6) 2.7607 8_455 no
O(2) H(15) 2.8028 4_564 no
O(2) H(18) 2.8036 8_455 no
O(2) H(7) 2.8285 8_455 no
O(2) H(6a) 2.8769 4_564 no
O(2) H(11) 2.9444 4_564 no
O(2) H(7a) 2.9847 8_455 no
C(2a) H(12a) 2.7890 4_565 no
C(2a) H(12) 2.8249 4_565 no
C(2a) H(9) 2.8903 4_565 no
C(2) H(9) 2.8209 4_565 no
C(4a) H(5) 2.8594 8 no
C(4) H(5) 2.9710 8 no
C(5a) H(5a) 2.5734 4_564 no
C(5a) H(3) 2.9906 4_564 no
C(9) H(18) 2.9568 8_455 no
H(1) H(11a) 2.4225 4_565 no
H(3a) H(14) 2.5579 8_456 no
H(3a) H(12a) 2.6278 4_565 no
H(3) H(12a) 2.2071 4_565 no
H(3) H(12) 2.2647 4_565 no
H(3) H(14) 2.6151 8_456 no
H(4a) H(9) 2.4536 4_565 no
H(4) H(9) 2.2421 4_565 no
H(5a) H(12a) 2.1496 4_565 no
H(5a) H(11a) 2.1805 4_565 no
H(5a) H(12) 2.1926 4_565 no
H(5) H(8) 2.3349 8_455 no
H(5) H(9a) 2.4190 8_455 no
H(5) H(8a) 2.6356 8_455 no

loop_
_geom_torsion_atom_site_label_1
_geom_torsion_atom_site_label_2
_geom_torsion_atom_site_label_3
_geom_torsion_atom_site_label_4
_geom_torsion_site_symmetry_2
_geom_torsion_site_symmetry_3
_geom_torsion_site_symmetry_4
_geom_torsion
_geom_torsion_publ_flag
Nb(1) P(1) C(1) Si(1) . . . -36.7(4) no
Nb(1) P(1) C(1) C(1) . . 7 -99.05(12) no
Nb(1) P(1) C(1) Si(1) . 7 . 36.7(4) no
Nb(1) P(1) C(1) C(1) . 7 . 99.05(12) no
Nb(1) P(1) C(2a) C(2) . . . 71.5(35) no
Nb(1) P(1) C(2a) C(2) . 7 7 -71.5(35) no
Nb(1) P(1) C(2) C(2a) . . . -116.8(33) no
Nb(1) P(1) C(2) C(2a) . 7 7 116.8(33) no
Nb(1) P(2) C(3) Si(1) . . . -34.1(6) no
Nb(1) P(2) C(3) C(3a) . . . -97.6(8) no
Nb(1) P(2) C(3a) Si(1) . . . 33.6(7) no
Nb(1) P(2) C(3a) C(3) . . . 98.9(8) no
Nb(1) P(2) C(4a) C(4) . . . 75.7(30) no
Nb(1) P(2) C(4) C(4a) . . . -111.8(29) no
Nb(1) P(2) C(5a) C(5) . . . 146.3(13) no
Nb(1) P(2) C(5) C(5a) . . . -39.6(15) no
Nb(1) P(2) C(3) Si(1) 7 7 . 34.1(6) no
Nb(1) P(2) C(3) C(3a) 7 7 7 97.6(8) no
Nb(1) P(2) C(3a) Si(1) 7 7 . -33.6(7) no
Nb(1) P(2) C(3a) C(3) 7 7 7 -98.9(8) no
Nb(1) P(2) C(4a) C(4) 7 7 7 -75.7(30) no
Nb(1) P(2) C(4) C(4a) 7 7 7 111.8(29) no
P(1) Nb(1) P(2) C(3) . . . 60.3(3) no
P(1) Nb(1) P(2) C(3a) . . . 24.8(4) no
P(1) Nb(1) P(2) C(4a) . . . 155.5(6) no
P(1) Nb(1) P(2) C(4) . . . 172.6(4) no
P(1) Nb(1) P(2) C(5a) . . . -83.1(4) no
P(1) Nb(1) P(2) C(5) . . . -68.7(4) no
P(1) Nb(1) P(2) C(3) . 7 7 -60.3(3) no
P(1) Nb(1) P(2) C(3a) . 7 7 -24.8(4) no
P(1) Nb(1) P(2) C(4a) . 7 7 -155.5(6) no
P(1) Nb(1) P(2) C(4) . 7 7 -172.6(4) no
P(1) Nb(1) P(2) C(5a) . 7 7 83.1(4) no
P(1) Nb(1) P(2) C(5) . 7 7 68.7(4) no
P(1) Nb(1) N(1) O(1) . . . 180.0000 no
P(1) Nb(1) C(9) O(2) . . . 71(12) no
P(1) Nb(1) C(9) O(2) . 7 7 -71(12) no
P(1) C(1) Si(1) C(1) . . 7 -62.6(3) no
P(1) C(1) Si(1) C(3) . . . 82.1(4) no
P(1) C(1) Si(1) C(3) . . 7 -12.5(7) no
P(1) C(1) Si(1) C(3a) . . . 93.3(4) no
P(1) C(1) Si(1) C(3a) . . 7 -37.3(5) no
P(1) C(1) Si(1) C(6) . . . -158.4(3) no
P(1) C(1) C(1) Si(1) . 7 . 121.1(4) no
P(1) C(1) Si(1) C(1) 7 . . 62.6(3) no
P(1) C(1) Si(1) C(3) 7 . . 12.5(7) no
P(1) C(1) Si(1) C(3) 7 . 7 -82.1(4) no
P(1) C(1) Si(1) C(3a) 7 . . 37.3(5) no
P(1) C(1) Si(1) C(3a) 7 . 7 -93.3(4) no
P(1) C(1) Si(1) C(6) 7 . . 158.4(3) no
P(1) C(1) C(1) Si(1) 7 . . -121.1(4) no
P(2) Nb(1) P(1) C(1) . . . -23.5(2) no
P(2) Nb(1) P(1) C(1) . . 7 -61.6(2) no
P(2) Nb(1) P(1) C(2a) . . . 68.3(6) no
P(2) Nb(1) P(1) C(2a) . . 7 -153.4(6) no
P(2) Nb(1) P(1) C(2) . . . 87.6(5) no
P(2) Nb(1) P(1) C(2) . . 7 -172.8(5) no
P(2) Nb(1) P(2) C(3) . 7 7 24.5(3) no
P(2) Nb(1) P(2) C(3a) . 7 7 60.1(4) no
P(2) Nb(1) P(2) C(4a) . 7 7 -70.6(6) no
P(2) Nb(1) P(2) C(4) . 7 7 -87.7(4) no
P(2) Nb(1) P(2) C(5a) . 7 7 168.0(4) no
P(2) Nb(1) P(2) C(5) . 7 7 153.6(4) no
P(2) Nb(1) N(1) O(1) . . . -137.47(3) no
P(2) Nb(1) C(9) O(2) . . . -13(12) no
P(2) Nb(1) C(9) O(2) . 7 7 -14(13) no
P(2) C(3) Si(1) C(1) . . . -40.8(6) no
P(2) C(3) Si(1) C(1) . . 7 -13.3(8) no
P(2) C(3) Si(1) C(3) . . 7 93.1(6) no
P(2) C(3) Si(1) C(3a) . . . -62.3(7) no
P(2) C(3) Si(1) C(3a) . . 7 79.9(7) no
P(2) C(3) Si(1) C(6) . . . -158.5(4) no
P(2) C(3) C(3a) Si(1) . . . 121.2(3) no
P(2) C(3a) Si(1) C(1) . . . -92.9(5) no
P(2) C(3a) Si(1) C(1) . . 7 -78.5(6) no
P(2) C(3a) Si(1) C(3) . . . 66.4(7) no
P(2) C(3a) Si(1) C(3) . . 7 40.7(7) no
P(2) C(3a) Si(1) C(3a) . . 7 15.5(12) no
P(2) C(3a) Si(1) C(6) . . . 162.2(4) no
P(2) C(3a) C(3) Si(1) . . . -121.2(3) no
Si(1) C(1) P(1) C(1) . . 7 62.3(3) no
Si(1) C(1) P(1) C(2a) . . . -153.4(8) no
Si(1) C(1) P(1) C(2a) . . 7 98.9(8) no
Si(1) C(1) P(1) C(2) . . . -155.6(6) no
Si(1) C(1) P(1) C(2) . . 7 108.8(7) no
Si(1) C(1) P(1) C(1) 7 . . -62.3(3) no
Si(1) C(1) P(1) C(2a) 7 . . -98.9(8) no
Si(1) C(1) P(1) C(2a) 7 . 7 153.4(8) no
Si(1) C(1) P(1) C(2) 7 . . -108.8(7) no
Si(1) C(1) P(1) C(2) 7 . 7 155.6(6) no
Si(1) C(3) P(2) C(3a) . . . 63.5(7) no
Si(1) C(3) P(2) C(4a) . . . -151.6(8) no
Si(1) C(3) P(2) C(4) . . . -155.0(6) no
Si(1) C(3) P(2) C(5a) . . . 101.3(7) no
Si(1) C(3) P(2) C(5) . . . 103.9(6) no
Si(1) C(3) P(2) C(3a) 7 7 7 -63.5(7) no
Si(1) C(3) P(2) C(4a) 7 7 7 151.6(8) no
Si(1) C(3) P(2) C(4) 7 7 7 155.0(6) no
Si(1) C(3) P(2) C(5a) 7 7 7 -101.3(7) no
Si(1) C(3) P(2) C(5) 7 7 7 -103.9(6) no
Si(1) C(3a) P(2) C(3) . . . -65.3(8) no
Si(1) C(3a) P(2) C(4a) . . . -101.9(8) no
Si(1) C(3a) P(2) C(4) . . . -111.5(6) no
Si(1) C(3a) P(2) C(5a) . . . 145.3(6) no
Si(1) C(3a) P(2) C(5) . . . 154.8(7) no
Si(1) C(3a) P(2) C(3) 7 7 7 65.3(8) no
Si(1) C(3a) P(2) C(4a) 7 7 7 101.9(8) no
Si(1) C(3a) P(2) C(4) 7 7 7 111.5(6) no
Si(1) C(3a) P(2) C(5a) 7 7 7 -145.3(6) no
Si(1) C(3a) P(2) C(5) 7 7 7 -154.8(7) no
O(1) N(1) Nb(1) C(9) . . . -46.92(14) no
O(1) N(1) Nb(1) C(9) . . 7 46.92(14) no
O(2) C(9) Nb(1) N(1) . . . -108(12) no
O(2) C(9) Nb(1) C(9) . . 7 164(12) no
N(1) Nb(1) P(1) C(1) . . . 19.1(2) no
N(1) Nb(1) P(1) C(1) . . 7 -19.1(2) no
N(1) Nb(1) P(1) C(2a) . . . 110.9(6) no
N(1) Nb(1) P(1) C(2a) . . 7 -110.9(6) no
N(1) Nb(1) P(1) C(2) . . . 130.2(5) no
N(1) Nb(1) P(1) C(2) . . 7 -130.2(5) no
N(1) Nb(1) P(2) C(3) . . . -119.1(3) no
N(1) Nb(1) P(2) C(3a) . . . -154.6(4) no
N(1) Nb(1) P(2) C(4a) . . . -24.0(6) no
N(1) Nb(1) P(2) C(4) . . . -6.9(4) no
N(1) Nb(1) P(2) C(5a) . . . 97.5(4) no
N(1) Nb(1) P(2) C(5) . . . 111.8(4) no
N(1) Nb(1) P(2) C(3) . 7 7 119.1(3) no
N(1) Nb(1) P(2) C(3a) . 7 7 154.6(4) no
N(1) Nb(1) P(2) C(4a) . 7 7 24.0(6) no
N(1) Nb(1) P(2) C(4) . 7 7 6.9(4) no
N(1) Nb(1) P(2) C(5a) . 7 7 -97.5(4) no
N(1) Nb(1) P(2) C(5) . 7 7 -111.8(4) no
C(1) P(1) Nb(1) C(9) . . . -114.0(3) no
C(1) P(1) Nb(1) C(9) . . 7 152.1(2) no
C(1) P(1) C(2a) C(2) . . . -173.3(35) no
C(1) P(1) C(2a) C(2) . 7 7 153.6(32) no
C(1) P(1) C(2) C(2a) . . . 6.6(35) no
C(1) P(1) C(2) C(2a) . 7 7 -30.6(37) no
C(1) Si(1) C(3) C(3a) . . . 21.5(7) no
C(1) Si(1) C(3) C(3a) . 7 7 -48.9(8) no
C(1) Si(1) C(3a) C(3) . . . -159.3(7) no
C(1) Si(1) C(3a) C(3) . 7 7 144.9(6) no
C(1) Si(1) C(6) C(7) . . . -41.5(4) no
C(1) Si(1) C(6) C(7) . . 7 78.0(4) no
C(1) Si(1) C(6) C(8) . . . -161.7(2) no
C(1) C(1) P(1) C(2a) 7 . . -36.6(7) no
C(1) C(1) P(1) C(2a) 7 . 7 -144.2(7) no
C(1) C(1) P(1) C(2) 7 . . -46.5(6) no
C(1) C(1) P(1) C(2) 7 . 7 -142.0(5) no
C(1) C(1) Si(1) C(3) 7 . . -50.1(5) no
C(1) C(1) Si(1) C(3) 7 . 7 -144.8(3) no
C(1) C(1) Si(1) C(3a) 7 . . -25.4(3) no
C(1) C(1) Si(1) C(3a) 7 . 7 -155.9(2) no
C(1) C(1) Si(1) C(6) 7 . . 95.71(11) no
C(2a) P(1) Nb(1) C(9) . . . -22.2(6) no
C(2a) P(1) Nb(1) C(9) . . 7 -116.1(6) no
C(2a) P(1) C(2a) C(2) . 7 7 70.2(36) no
C(2a) C(2) P(1) C(2) . . 7 129.8(32) no
C(2) P(1) Nb(1) C(9) . . . -2.9(5) no
C(2) P(1) Nb(1) C(9) . . 7 -96.7(5) no
C(3) P(2) Nb(1) C(9) . . . 153.1(4) no
C(3) P(2) Nb(1) C(9) . . 7 2.8(15) no
C(3) P(2) C(4a) C(4) . . . -168.0(30) no
C(3) P(2) C(4) C(4a) . . . 12.0(30) no
C(3) P(2) C(5a) C(5) . . . 6.6(16) no
C(3) P(2) C(5) C(5a) . . . -174.4(13) no
C(3) Si(1) C(3) C(3a) . 7 7 -155.4(5) no
C(3) Si(1) C(6) C(7) . . . 76.7(5) no
C(3) Si(1) C(6) C(7) . . 7 -163.8(4) no
C(3) Si(1) C(6) C(8) . . . -43.6(4) no
C(3) C(3a) P(2) C(4a) . . . -36.6(10) no
C(3) C(3a) P(2) C(4) . . . -46.1(10) no
C(3) C(3a) P(2) C(5a) . . . -149.4(8) no
C(3) C(3a) P(2) C(5) . . . -139.9(9) no
C(3) C(3a) Si(1) C(3a) . . 7 -50.8(11) no
C(3) C(3a) Si(1) C(6) . . . 95.8(7) no
C(3a) P(2) Nb(1) C(9) . . . 117.6(4) no
C(3a) P(2) Nb(1) C(9) . . 7 -32.7(15) no
C(3a) P(2) C(4a) C(4) . . . -149.6(28) no
C(3a) P(2) C(4) C(4a) . . . 34.4(31) no
C(3a) P(2) C(5a) C(5) . . . 25.6(14) no
C(3a) P(2) C(5) C(5a) . . . -154.2(14) no
C(3a) Si(1) C(6) C(7) . . . 43.3(5) no
C(3a) Si(1) C(6) C(7) . . 7 162.8(4) no
C(3a) Si(1) C(6) C(8) . . . -77.0(4) no
C(3a) C(3) P(2) C(4a) . . . 144.9(10) no
C(3a) C(3) P(2) C(4) . . . 141.5(8) no
C(3a) C(3) P(2) C(5a) . . . 37.9(10) no
C(3a) C(3) P(2) C(5) . . . 40.4(9) no
C(3a) C(3) Si(1) C(6) . . . -96.2(7) no
C(4a) P(2) Nb(1) C(9) . . . -111.8(6) no
C(4a) P(2) Nb(1) C(9) . . 7 97.9(15) no
C(4a) P(2) C(5a) C(5) . . . -86.2(15) no
C(4a) P(2) C(5) C(5a) . . . 100.7(14) no
C(4a) C(4) P(2) C(5a) . . . 138.6(29) no
C(4a) C(4) P(2) C(5) . . . 116.5(29) no
C(4) P(2) Nb(1) C(9) . . . -94.6(5) no
C(4) P(2) Nb(1) C(9) . . 7 115.1(14) no
C(4) P(2) C(5a) C(5) . . . -97.5(14) no
C(4) P(2) C(5) C(5a) . . . 85.6(15) no
C(4) C(4a) P(2) C(5a) . . . -43.9(30) no
C(4) C(4a) P(2) C(5) . . . -66.8(30) no
C(5a) P(2) Nb(1) C(9) . . . 9.7(4) no
C(5a) P(2) Nb(1) C(9) . . 7 -140.6(14) no
C(5) P(2) Nb(1) C(9) . . . 24.0(4) no
C(5) P(2) Nb(1) C(9) . . 7 -126.3(15) no
